data_7224557
loop_
_publ_author_name
'Li, Quan-Quan'
'Zhang, Wen-Qian'
'Ren, Chun-Yan'
'Fan, Yan-Ping'
'Li, Jian-Li'
'Liu, Ping'
'Wang, Yao-Yu'

_publ_section_title
;
 Reaction-determined assemblies of 0D to 3D complexes: structural
 diversities and luminescence properties
;
_journal_issue 19
_journal_name_full CrystEngComm
_journal_page_first 3358
_journal_paper_doi 10.1039/C6CE00273K
_journal_volume 18
_journal_year 2016
_chemical_formula_sum 'C26 H12 N4 O12 Zn2'
_chemical_formula_weight 703.14
_chemical_name_systematic
;
 ?
;
_space_group_IT_number 14
_symmetry_cell_setting monoclinic
_symmetry_space_group_name_Hall '-P 2ybc'
_symmetry_space_group_name_H-M 'P 1 21/c 1'
_atom_sites_solution_hydrogens geom
_atom_sites_solution_primary direct
_atom_sites_solution_secondary difmap
_audit_creation_method SHELXL-97
_audit_update_record
;
2016-03-02 deposited with the CCDC.
2016-03-09 downloaded from the CCDC.
;
_cell_angle_alpha 90.00
_cell_angle_beta 102.608(5)
_cell_angle_gamma 90.00
_cell_formula_units_Z 4
_cell_length_a 7.9827(3)
_cell_length_b 14.5526(5)
_cell_length_c 22.3790(11)
_cell_measurement_reflns_used 5705
_cell_measurement_temperature 296(2)
_cell_measurement_theta_max 27.95
_cell_measurement_theta_min 2.61
_cell_volume 2537.06(19)
_computing_cell_refinement 'Bruker SAINT'
_computing_data_collection 'Bruker APEX2'
_computing_data_reduction 'Bruker SAINT'
_computing_molecular_graphics 'Bruker SHELXTL'
_computing_publication_material 'Bruker SHELXTL'
_computing_structure_refinement 'SHELXL-97 (Sheldrick, 2008)'
_computing_structure_solution 'SHELXS-97 (Sheldrick, 2008)'
_diffrn_ambient_temperature 296(2)
_diffrn_measured_fraction_theta_full 0.991
_diffrn_measured_fraction_theta_max 0.991
_diffrn_measurement_device_type 'Bruker APEX-II CCD'
_diffrn_measurement_method '\f and \w scans'
_diffrn_radiation_monochromator graphite
_diffrn_radiation_source 'fine-focus sealed tube'
_diffrn_radiation_type MoK\a
_diffrn_radiation_wavelength 0.71073
_diffrn_reflns_av_R_equivalents 0.0310
_diffrn_reflns_av_sigmaI/netI 0.0388
_diffrn_reflns_limit_h_max 9
_diffrn_reflns_limit_h_min -9
_diffrn_reflns_limit_k_max 16
_diffrn_reflns_limit_k_min -17
_diffrn_reflns_limit_l_max 22
_diffrn_reflns_limit_l_min -26
_diffrn_reflns_number 11941
_diffrn_reflns_theta_full 25.01
_diffrn_reflns_theta_max 25.01
_diffrn_reflns_theta_min 1.68
_exptl_absorpt_coefficient_mu 1.970
_exptl_absorpt_correction_T_max 0.7700
_exptl_absorpt_correction_T_min 0.6940
_exptl_absorpt_correction_type multi-scan
_exptl_absorpt_process_details SADABS
_exptl_crystal_colour yellow
_exptl_crystal_density_diffrn 1.841
_exptl_crystal_density_method 'not measured'
_exptl_crystal_description block
_exptl_crystal_F_000 1408
_exptl_crystal_size_max 0.20
_exptl_crystal_size_mid 0.15
_exptl_crystal_size_min 0.14
_refine_diff_density_max 2.250
_refine_diff_density_min -2.250
_refine_diff_density_rms 0.302
_refine_ls_extinction_method none
_refine_ls_goodness_of_fit_ref 1.137
_refine_ls_hydrogen_treatment constr
_refine_ls_matrix_type full
_refine_ls_number_parameters 436
_refine_ls_number_reflns 4442
_refine_ls_number_restraints 0
_refine_ls_restrained_S_all 1.137
_refine_ls_R_factor_all 0.1568
_refine_ls_R_factor_gt 0.1465
_refine_ls_shift/su_max 0.000
_refine_ls_shift/su_mean 0.000
_refine_ls_structure_factor_coef Fsqd
_refine_ls_weighting_details 'calc w=1/[\s^2^(Fo^2^)+(0.0000P)^2^+145.0000P] where P=(Fo^2^+2Fc^2^)/3'
_refine_ls_weighting_scheme calc
_refine_ls_wR_factor_gt 0.2996
_refine_ls_wR_factor_ref 0.3159
_reflns_number_gt 4032
_reflns_number_total 4442
_reflns_threshold_expression >2sigma(I)
_cod_data_source_file c6ce00273k2.cif
_cod_data_source_block 3
_cod_depositor_comments
;
The following automatic conversions were performed:

'_symmetry_cell_setting' value 'Monoclinic' changed to 'monoclinic'
according to
/usr/data/users/saulius/crontab/automatic-downloads/rss-feeds/RSC/lib/dictionaries/cif_core.dic
dictionary named 'cif_core.dic' version 2.4.2 from 2011-04-26.

Automatic conversion script
Id: cif_fix_values 4268 2015-11-12 08:31:59Z antanas 

 Adding full bibliography for 7224556--7224565.cif.
;
_cod_original_cell_volume 2537.06(18)
_cod_original_sg_symbol_H-M 'P21/c '
_cod_database_code 7224557

loop_
_symmetry_equiv_pos_as_xyz
'x, y, z'
'-x, y+1/2, -z+1/2'
'-x, -y, -z'
'x, -y-1/2, z-1/2'

loop_
_atom_site_label
_atom_site_type_symbol
_atom_site_fract_x
_atom_site_fract_y
_atom_site_fract_z
_atom_site_U_iso_or_equiv
_atom_site_adp_type
_atom_site_occupancy
_atom_site_symmetry_multiplicity
_atom_site_calc_flag
_atom_site_refinement_flags
_atom_site_disorder_assembly
_atom_site_disorder_group
Zn1 Zn 0.6883(2) 0.40334(12) 0.37128(8) 0.0275(5) Uani 1 1 d . . .
Zn2 Zn 0.8174(2) 0.23815(13) 0.27342(8) 0.0305(5) Uani 1 1 d . . .
O1 O 0.7109(15) 0.4626(8) 0.2952(5) 0.041(3) Uani 1 1 d . . .
O2 O 0.8001(15) 0.3651(8) 0.2330(5) 0.042(3) Uani 1 1 d . . .
O3 O 0.900(4) 0.601(2) 0.0175(14) 0.048(9) Uani 0.42(3) 1 d P A 1
O4 O 0.799(4) 0.474(2) 0.0226(14) 0.050(9) Uani 0.42(3) 1 d P A 1
O3' O 0.946(3) 0.5029(16) 0.0494(10) 0.051(7) Uani 0.58(3) 1 d P A 2
O4' O 0.743(3) 0.5821(16) -0.0034(10) 0.052(7) Uani 0.58(3) 1 d P A 2
O5 O 0.4999(15) 0.8152(8) 0.1348(5) 0.040(3) Uani 1 1 d . . .
O6 O 0.4291(14) 0.7431(8) 0.2131(5) 0.040(3) Uani 1 1 d . . .
O7 O 0.337(3) 0.6463(19) 0.0454(11) 0.050(7) Uani 0.61(3) 1 d P B 3
O8 O 0.325(3) 0.6471(15) -0.0505(10) 0.050(7) Uani 0.61(3) 1 d P B 3
O7' O 0.255(4) 0.704(2) 0.0003(15) 0.049(11) Uani 0.39(3) 1 d P B 4
O8' O 0.404(5) 0.597(3) 0.0316(16) 0.047(10) Uani 0.39(3) 1 d P B 4
O9 O 0.5116(17) 0.9528(9) -0.1173(6) 0.053(3) Uani 1 1 d . B .
O10 O 0.7406(15) 0.4869(8) 0.4409(5) 0.042(3) Uani 1 1 d . . .
O11 O 1.1044(15) 0.8222(8) 0.0968(5) 0.043(3) Uani 1 1 d . . .
O12 O 0.9729(15) 0.7586(8) 0.1617(5) 0.042(3) Uani 1 1 d . . .
N1 N 0.819(2) 0.5528(11) 0.0473(7) 0.046(4) Uani 1 1 d . . .
N2 N 0.401(2) 0.6696(11) 0.0015(7) 0.045(4) Uani 1 1 d . . .
N3 N 0.8041(18) 0.0929(10) 0.2911(7) 0.041(3) Uani 1 1 d . . .
N4 N 0.8778(18) 0.1784(10) 0.1958(6) 0.039(3) Uani 1 1 d . . .
C1 C 0.750(2) 0.4410(13) 0.2478(8) 0.042(4) Uani 1 1 d . . .
C2 C 0.729(2) 0.5165(13) 0.1982(8) 0.042(4) Uani 1 1 d . A .
C3 C 0.782(2) 0.5049(13) 0.1466(8) 0.043(4) Uani 1 1 d . . .
H3 H 0.8327 0.4492 0.1406 0.051 Uiso 1 1 calc R A .
C4 C 0.766(2) 0.5724(13) 0.1000(8) 0.043(4) Uani 1 1 d . A .
C5 C 0.683(2) 0.6566(13) 0.1104(8) 0.043(4) Uani 1 1 d . . .
C6 C 0.620(2) 0.6663(13) 0.1614(8) 0.042(4) Uani 1 1 d . A .
C7 C 0.649(2) 0.5981(12) 0.2040(8) 0.042(4) Uani 1 1 d . . .
H7 H 0.6103 0.6076 0.2399 0.051 Uiso 1 1 calc R A .
C8 C 0.510(2) 0.7476(13) 0.1696(8) 0.043(4) Uani 1 1 d . . .
C9 C 0.676(2) 0.7303(13) 0.0613(8) 0.042(4) Uani 1 1 d . A .
C10 C 0.535(2) 0.7384(13) 0.0119(8) 0.043(4) Uani 1 1 d . A .
C11 C 0.516(2) 0.8080(13) -0.0288(8) 0.044(4) Uani 1 1 d . . .
H11 H 0.4153 0.8132 -0.0588 0.052 Uiso 1 1 calc R B .
C12 C 0.647(2) 0.8722(13) -0.0259(8) 0.043(4) Uani 1 1 d . B .
C13 C 0.791(2) 0.8619(13) 0.0186(8) 0.043(4) Uani 1 1 d . . .
H13 H 0.8830 0.9017 0.0195 0.051 Uiso 1 1 calc R B .
C14 C 0.806(2) 0.7932(12) 0.0633(8) 0.042(4) Uani 1 1 d . A .
C15 C 0.971(2) 0.7913(13) 0.1127(8) 0.042(4) Uani 1 1 d . . .
C16 C 0.633(2) 0.9518(13) -0.0720(8) 0.044(4) Uani 1 1 d . . .
C17 C 0.768(2) 0.0524(13) 0.3372(8) 0.044(4) Uani 1 1 d . . .
H17 H 0.7659 0.0892 0.3710 0.053 Uiso 1 1 calc R . .
C18 C 0.732(2) -0.0394(13) 0.3431(8) 0.044(4) Uani 1 1 d . . .
H18 H 0.7063 -0.0649 0.3781 0.053 Uiso 1 1 calc R . .
C19 C 0.738(2) -0.0891(13) 0.2913(8) 0.045(4) Uani 1 1 d . . .
H19 H 0.7134 -0.1516 0.2916 0.054 Uiso 1 1 calc R . .
C20 C 0.776(2) -0.0539(13) 0.2401(8) 0.045(4) Uani 1 1 d . . .
H20 H 0.7768 -0.0907 0.2062 0.053 Uiso 1 1 calc R . .
C21 C 0.815(2) 0.0413(13) 0.2399(8) 0.044(4) Uani 1 1 d . . .
C22 C 0.856(2) 0.0876(13) 0.1913(8) 0.043(4) Uani 1 1 d . . .
C23 C 0.883(2) 0.0456(13) 0.1363(8) 0.044(4) Uani 1 1 d . . .
H23 H 0.8700 -0.0176 0.1313 0.053 Uiso 1 1 calc R . .
C24 C 0.925(2) 0.0939(13) 0.0940(8) 0.045(4) Uani 1 1 d . . .
H24 H 0.9348 0.0653 0.0578 0.054 Uiso 1 1 calc R . .
C25 C 0.957(2) 0.1864(13) 0.1005(8) 0.045(4) Uani 1 1 d . . .
H25 H 0.9966 0.2200 0.0711 0.053 Uiso 1 1 calc R . .
C26 C 0.927(2) 0.2263(13) 0.1516(8) 0.044(4) Uani 1 1 d . . .
H26 H 0.9423 0.2895 0.1564 0.053 Uiso 1 1 calc R . .

loop_
_atom_site_aniso_label
_atom_site_aniso_U_11
_atom_site_aniso_U_22
_atom_site_aniso_U_33
_atom_site_aniso_U_23
_atom_site_aniso_U_13
_atom_site_aniso_U_12
Zn1 0.0274(9) 0.0312(10) 0.0235(9) -0.0017(7) 0.0044(7) 0.0010(7)
Zn2 0.0321(9) 0.0305(10) 0.0267(9) -0.0058(7) 0.0016(7) 0.0054(8)
O1 0.045(7) 0.042(7) 0.035(6) 0.008(5) 0.009(5) -0.001(5)
O2 0.044(7) 0.043(7) 0.039(7) 0.002(5) 0.007(5) 0.001(6)
O3 0.049(19) 0.048(19) 0.045(18) 0.003(14) 0.004(14) -0.001(15)
O4 0.050(19) 0.05(2) 0.046(18) 0.001(15) 0.003(14) -0.001(15)
O3' 0.050(15) 0.052(14) 0.048(14) 0.001(11) 0.002(11) 0.002(12)
O4' 0.054(15) 0.052(14) 0.045(14) 0.002(11) 0.003(11) 0.003(11)
O5 0.041(6) 0.041(7) 0.037(6) 0.004(5) 0.007(5) 0.001(5)
O6 0.041(6) 0.041(7) 0.037(6) 0.003(5) 0.007(5) 0.001(5)
O7 0.050(14) 0.050(15) 0.048(14) 0.002(11) 0.003(11) -0.001(12)
O8 0.051(13) 0.050(13) 0.044(13) -0.001(10) 0.003(10) 0.000(10)
O7' 0.05(2) 0.05(2) 0.05(2) 0.003(15) 0.001(15) 0.002(16)
O8' 0.05(2) 0.05(2) 0.04(2) 0.003(17) 0.002(16) 0.001(17)
O9 0.051(8) 0.056(8) 0.048(8) 0.013(6) -0.001(6) -0.001(6)
O10 0.045(7) 0.042(7) 0.037(6) -0.005(5) 0.007(5) -0.002(6)
O11 0.042(7) 0.045(7) 0.039(7) 0.002(6) 0.005(5) -0.002(6)
O12 0.042(7) 0.043(7) 0.037(7) 0.005(6) 0.001(5) -0.001(5)
N1 0.048(9) 0.046(9) 0.042(9) 0.002(8) 0.005(7) 0.000(8)
N2 0.047(9) 0.046(9) 0.041(9) 0.003(7) 0.004(7) -0.001(7)
N3 0.044(8) 0.038(8) 0.040(8) 0.004(7) 0.005(6) 0.000(7)
N4 0.043(8) 0.043(9) 0.033(7) -0.005(6) 0.011(6) 0.004(7)
C1 0.044(10) 0.043(10) 0.039(10) 0.002(8) 0.005(8) 0.000(8)
C2 0.043(10) 0.043(10) 0.038(10) 0.002(8) 0.006(8) 0.000(8)
C3 0.044(10) 0.043(10) 0.039(10) 0.002(8) 0.006(8) 0.000(8)
C4 0.044(10) 0.043(10) 0.038(9) 0.002(8) 0.006(8) 0.000(8)
C5 0.044(10) 0.043(10) 0.039(10) 0.003(8) 0.005(8) 0.000(8)
C6 0.043(10) 0.043(10) 0.038(10) 0.002(8) 0.006(8) -0.001(8)
C7 0.044(10) 0.043(10) 0.039(9) 0.003(8) 0.006(8) 0.000(8)
C8 0.044(10) 0.043(11) 0.039(10) 0.003(8) 0.005(8) 0.000(8)
C9 0.044(10) 0.043(10) 0.039(9) 0.003(8) 0.006(8) 0.000(8)
C10 0.044(10) 0.044(10) 0.039(10) 0.002(8) 0.006(8) -0.001(8)
C11 0.045(10) 0.044(10) 0.040(10) 0.003(8) 0.004(8) 0.000(8)
C12 0.044(10) 0.044(10) 0.039(10) 0.003(8) 0.006(8) 0.000(8)
C13 0.044(10) 0.043(10) 0.039(10) 0.003(8) 0.005(8) 0.000(8)
C14 0.044(10) 0.043(10) 0.039(9) 0.003(8) 0.006(8) 0.000(8)
C15 0.044(10) 0.043(10) 0.039(10) 0.002(8) 0.006(8) -0.001(8)
C16 0.045(10) 0.044(11) 0.040(10) 0.003(8) 0.005(8) 0.000(9)
C17 0.045(10) 0.045(11) 0.041(10) 0.002(8) 0.005(8) 0.000(8)
C18 0.046(10) 0.045(11) 0.041(10) 0.003(8) 0.005(8) 0.000(8)
C19 0.046(10) 0.045(10) 0.041(10) 0.002(8) 0.004(8) 0.000(8)
C20 0.045(10) 0.045(10) 0.041(10) 0.002(8) 0.004(8) 0.000(8)
C21 0.044(10) 0.044(10) 0.040(10) 0.001(8) 0.004(8) 0.001(8)
C22 0.044(10) 0.044(10) 0.040(9) 0.001(8) 0.005(8) 0.001(8)
C23 0.045(10) 0.044(10) 0.041(10) 0.001(8) 0.005(8) 0.001(8)
C24 0.046(10) 0.046(11) 0.041(10) 0.001(8) 0.005(8) 0.000(8)
C25 0.046(10) 0.045(11) 0.041(10) 0.001(8) 0.005(8) 0.000(8)
C26 0.046(10) 0.045(10) 0.040(10) 0.002(8) 0.005(8) 0.000(8)

loop_
_atom_type_symbol
_atom_type_description
_atom_type_scat_dispersion_real
_atom_type_scat_dispersion_imag
_atom_type_scat_source
C C 0.0033 0.0016 'International Tables Vol C Tables 4.2.6.8 and 6.1.1.4'
H H 0.0000 0.0000 'International Tables Vol C Tables 4.2.6.8 and 6.1.1.4'
N N 0.0061 0.0033 'International Tables Vol C Tables 4.2.6.8 and 6.1.1.4'
O O 0.0106 0.0060 'International Tables Vol C Tables 4.2.6.8 and 6.1.1.4'
Zn Zn 0.2839 1.4301 'International Tables Vol C Tables 4.2.6.8 and 6.1.1.4'

loop_
_geom_angle_atom_site_label_1
_geom_angle_atom_site_label_2
_geom_angle_atom_site_label_3
_geom_angle
_geom_angle_site_symmetry_1
_geom_angle_site_symmetry_3
O10 Zn1 O1 112.2(5) . .
O10 Zn1 O5 119.4(5) . 2_645
O1 Zn1 O5 116.4(5) . 2_645
O10 Zn1 O11 93.8(5) . 2_745
O1 Zn1 O11 109.9(5) . 2_745
O5 Zn1 O11 101.4(5) 2_645 2_745
O10 Zn1 C16 27.9(5) . 4_576
O1 Zn1 C16 97.4(6) . 4_576
O5 Zn1 C16 111.2(5) 2_645 4_576
O11 Zn1 C16 121.5(5) 2_745 4_576
O12 Zn2 O2 98.8(5) 2_745 .
O12 Zn2 O6 124.7(5) 2_745 2_645
O2 Zn2 O6 93.4(5) . 2_645
O12 Zn2 N4 111.1(5) 2_745 .
O2 Zn2 N4 90.8(5) . .
O6 Zn2 N4 122.6(5) 2_645 .
O12 Zn2 N3 94.6(5) 2_745 .
O2 Zn2 N3 164.4(5) . .
O6 Zn2 N3 85.5(5) 2_645 .
N4 Zn2 N3 77.0(6) . .
C1 O1 Zn1 137.7(12) . .
C1 O2 Zn2 132.7(12) . .
C8 O5 Zn1 120.3(12) . 2_655
C8 O6 Zn2 140.3(11) . 2_655
C16 O10 Zn1 104.3(11) 4_576 .
C15 O11 Zn1 140.6(12) . 2_755
C15 O12 Zn2 124.9(12) . 2_755
O4' N1 O3' 118(2) . .
O4' N1 O3 61.4(18) . .
O3' N1 O3 80(2) . .
O4' N1 O4 86(2) . .
O3' N1 O4 60.5(18) . .
O3 N1 O4 108(2) . .
O4' N1 C4 122.5(18) . .
O3' N1 C4 119.6(18) . .
O3 N1 C4 130(2) . .
O4 N1 C4 122(2) . .
O8 N2 O7 117.8(19) . .
O8 N2 O8' 103(2) . .
O7 N2 O8' 46.4(18) . .
O8 N2 O7' 80(2) . .
O7 N2 O7' 66(2) . .
O8' N2 O7' 105(3) . .
O8 N2 C10 122.2(18) . .
O7 N2 C10 118.4(18) . .
O8' N2 C10 125(2) . .
O7' N2 C10 112(2) . .
C17 N3 C21 119.0(16) . .
C17 N3 Zn2 129.0(13) . .
C21 N3 Zn2 111.3(11) . .
C22 N4 C26 121.0(16) . .
C22 N4 Zn2 115.1(12) . .
C26 N4 Zn2 123.8(12) . .
O1 C1 O2 128.6(17) . .
O1 C1 C2 115.8(16) . .
O2 C1 C2 115.6(16) . .
C3 C2 C7 116.0(17) . .
C3 C2 C1 122.1(17) . .
C7 C2 C1 121.9(16) . .
C2 C3 C4 124.0(18) . .
C2 C3 H3 118.0 . .
C4 C3 H3 118.0 . .
N1 C4 C3 119.7(17) . .
N1 C4 C5 123.9(16) . .
C3 C4 C5 116.3(16) . .
C6 C5 C4 119.7(17) . .
C6 C5 C9 125.1(17) . .
C4 C5 C9 115.2(16) . .
C5 C6 C7 118.6(17) . .
C5 C6 C8 121.2(16) . .
C7 C6 C8 120.1(16) . .
C6 C7 C2 125.3(18) . .
C6 C7 H7 117.4 . .
C2 C7 H7 117.4 . .
O5 C8 O6 122.6(17) . .
O5 C8 C6 120.3(16) . .
O6 C8 C6 117.1(16) . .
C14 C9 C10 116.3(17) . .
C14 C9 C5 122.4(16) . .
C10 C9 C5 121.3(16) . .
C11 C10 C9 123.2(17) . .
C11 C10 N2 116.1(15) . .
C9 C10 N2 120.7(16) . .
C10 C11 C12 119.9(17) . .
C10 C11 H11 120.1 . .
C12 C11 H11 120.1 . .
C13 C12 C11 117.9(17) . .
C13 C12 C16 120.3(17) . .
C11 C12 C16 121.8(16) . .
C12 C13 C14 122.1(18) . .
C12 C13 H13 118.9 . .
C14 C13 H13 118.9 . .
C9 C14 C13 120.2(17) . .
C9 C14 C15 122.5(16) . .
C13 C14 C15 117.2(16) . .
O12 C15 O11 123.5(17) . .
O12 C15 C14 120.7(16) . .
O11 C15 C14 115.7(15) . .
O10 C16 O9 124.5(17) 4_575 .
O10 C16 C12 116.2(15) 4_575 .
O9 C16 C12 119.2(16) . .
O10 C16 Zn1 47.8(8) 4_575 4_575
O9 C16 Zn1 76.9(11) . 4_575
C12 C16 Zn1 163.9(13) . 4_575
N3 C17 C18 127.8(19) . .
N3 C17 H17 116.1 . .
C18 C17 H17 116.1 . .
C19 C18 C17 112.6(18) . .
C19 C18 H18 123.7 . .
C17 C18 H18 123.7 . .
C20 C19 C18 124.9(19) . .
C20 C19 H19 117.6 . .
C18 C19 H19 117.6 . .
C19 C20 C21 117.6(18) . .
C19 C20 H20 121.2 . .
C21 C20 H20 121.2 . .
C22 C21 N3 117.1(17) . .
C22 C21 C20 124.8(18) . .
N3 C21 C20 118.1(17) . .
N4 C22 C21 118.3(17) . .
N4 C22 C23 116.5(16) . .
C21 C22 C23 125.1(18) . .
C24 C23 C22 120.9(18) . .
C24 C23 H23 119.6 . .
C22 C23 H23 119.6 . .
C23 C24 C25 122.2(19) . .
C23 C24 H24 118.9 . .
C25 C24 H24 118.9 . .
C26 C25 C24 116.8(18) . .
C26 C25 H25 121.6 . .
C24 C25 H25 121.6 . .
N4 C26 C25 122.5(18) . .
N4 C26 H26 118.8 . .
C25 C26 H26 118.8 . .

loop_
_geom_bond_atom_site_label_1
_geom_bond_atom_site_label_2
_geom_bond_distance
_geom_bond_site_symmetry_2
Zn1 O10 1.949(12) .
Zn1 O1 1.953(11) .
Zn1 O5 1.957(12) 2_645
Zn1 O11 2.031(12) 2_745
Zn1 C16 2.548(19) 4_576
Zn2 O12 1.984(11) 2_745
Zn2 O2 2.049(12) .
Zn2 O6 2.056(12) 2_645
Zn2 N4 2.091(14) .
Zn2 N3 2.158(15) .
O1 C1 1.21(2) .
O2 C1 1.24(2) .
O3 N1 1.24(3) .
O4 N1 1.27(3) .
O3' N1 1.24(3) .
O4' N1 1.24(3) .
O5 C8 1.25(2) .
O5 Zn1 1.957(12) 2_655
O6 C8 1.28(2) .
O6 Zn2 2.056(12) 2_655
O7 N2 1.25(3) .
O8 N2 1.23(2) .
O7' N2 1.26(4) .
O8' N2 1.25(4) .
O9 C16 1.24(2) .
O10 C16 1.23(2) 4_576
O11 C15 1.28(2) .
O11 Zn1 2.031(12) 2_755
O12 C15 1.19(2) .
O12 Zn2 1.984(11) 2_755
N1 C4 1.37(2) .
N2 C10 1.45(2) .
N3 C17 1.28(2) .
N3 C21 1.39(2) .
N4 C22 1.33(2) .
N4 C26 1.34(2) .
C1 C2 1.54(2) .
C2 C3 1.32(2) .
C2 C7 1.37(3) .
C3 C4 1.42(2) .
C3 H3 0.9300 .
C4 C5 1.44(3) .
C5 C6 1.35(3) .
C5 C9 1.53(2) .
C6 C7 1.36(2) .
C6 C8 1.51(3) .
C7 H7 0.9300 .
C9 C14 1.38(2) .
C9 C10 1.40(2) .
C10 C11 1.35(2) .
C11 C12 1.40(3) .
C11 H11 0.9300 .
C12 C13 1.35(2) .
C12 C16 1.54(2) .
C13 C14 1.40(2) .
C13 H13 0.9300 .
C14 C15 1.52(2) .
C16 O10 1.23(2) 4_575
C16 Zn1 2.548(19) 4_575
C17 C18 1.38(3) .
C17 H17 0.9300 .
C18 C19 1.37(3) .
C18 H18 0.9300 .
C19 C20 1.35(3) .
C19 H19 0.9300 .
C20 C21 1.42(3) .
C20 H20 0.9300 .
C21 C22 1.38(3) .
C22 C23 1.43(3) .
C23 C24 1.28(3) .
C23 H23 0.9300 .
C24 C25 1.37(3) .
C24 H24 0.9300 .
C25 C26 1.35(3) .
C25 H25 0.9300 .
C26 H26 0.9300 .
